data_4078402
loop_
_publ_author_name
'Tayebani, Maryam'
'Feghali, Khalil'
'Gambarotta, Sandro'
'Yap, Glenn'

_publ_section_title
;
 Molecular Rearrangements of a Low-Valent Niobium Amide:&#x00A0; Ligand
 C&#x2212;H Bond Oxidative Addition and Reductive Elimination
;
_journal_issue 19
_journal_name_full Organometallics
_journal_page_first 4282
_journal_paper_doi 10.1021/om980302y
_journal_volume 17
_journal_year 1998
_chemical_formula_sum 'C79 H89 Li N9 Nb2'
_chemical_formula_weight 1357.35
_chemical_name_systematic
; 
 ? 
;
_space_group_IT_number 14
_symmetry_cell_setting monoclinic
_symmetry_space_group_name_Hall '-P 2yn'
_symmetry_space_group_name_H-M 'P 1 21/n 1'
_atom_sites_solution_hydrogens geom
_atom_sites_solution_primary direct
_atom_sites_solution_secondary difmap
_audit_creation_method SHELXL
_cell_angle_alpha 90.00
_cell_angle_beta 94.936(1)
_cell_angle_gamma 90.00
_cell_formula_units_Z 4
_cell_length_a 13.4635(8)
_cell_length_b 39.259(2)
_cell_length_c 14.4266(9)
_cell_measurement_reflns_used 'reflections from 60 data frames'
_cell_measurement_temperature 173(2)
_cell_measurement_theta_max 28.29
_cell_measurement_theta_min 1.47
_cell_volume 7597.1(8)
_computing_cell_refinement 'Siemens SAINT'
_computing_data_collection 'Siemens SMART'
_computing_data_reduction 'Siemens SHELXTL XPREP'
_computing_molecular_graphics 'Siemens SHELXTL XP'
_computing_publication_material 'Siemens SHELXTL XCIF'
_computing_structure_refinement 'SHELXL-93 (Sheldrick, 1993)'
_computing_structure_solution 'SHELXS-86 (Sheldrick, 1990)'
_diffrn_ambient_temperature 173(2)
_diffrn_measurement_device 'Siemens SMART CCD'
_diffrn_measurement_method 'hemisphere scans'
_diffrn_radiation_monochromator graphite
_diffrn_radiation_source 'fine-focus sealed tube'
_diffrn_radiation_type MoK\a
_diffrn_radiation_wavelength 0.71073
_diffrn_reflns_av_R_equivalents 0.1974
_diffrn_reflns_av_sigmaI/netI 0.1920
_diffrn_reflns_limit_h_max 17
_diffrn_reflns_limit_h_min -10
_diffrn_reflns_limit_k_max 51
_diffrn_reflns_limit_k_min -49
_diffrn_reflns_limit_l_max 19
_diffrn_reflns_limit_l_min -19
_diffrn_reflns_number 27521
_diffrn_reflns_theta_max 21.50
_diffrn_reflns_theta_min 1.04
_diffrn_standards_decay_% <1
_diffrn_standards_number '50 standard frames at start and end'
_exptl_absorpt_coefficient_mu 0.348
_exptl_absorpt_correction_type none
_exptl_crystal_density_diffrn 1.187
_exptl_crystal_description block
_exptl_crystal_F_000 2844
_exptl_crystal_size_max 0.30
_exptl_crystal_size_mid 0.20
_exptl_crystal_size_min 0.06
_refine_diff_density_max 1.771
_refine_diff_density_min -0.745
_refine_diff_density_rms 0.144
_refine_ls_extinction_method none
_refine_ls_goodness_of_fit_all 1.008
_refine_ls_goodness_of_fit_obs 1.220
_refine_ls_hydrogen_treatment constr
_refine_ls_matrix_type full
_refine_ls_number_parameters 665
_refine_ls_number_reflns 8696
_refine_ls_number_restraints 103
_refine_ls_restrained_S_all 1.045
_refine_ls_restrained_S_obs 1.220
_refine_ls_R_factor_all 0.1559
_refine_ls_R_factor_obs 0.0913
_refine_ls_shift/esd_max 0.094
_refine_ls_shift/esd_mean 0.006
_refine_ls_structure_factor_coef Fsqd
_refine_ls_weighting_details 'w=1/[\s^2^(Fo^2^)+(0.1486P)^2^+0.0000P] where P=(Fo^2^+2Fc^2^)/3'
_refine_ls_weighting_scheme calc
_refine_ls_wR_factor_all 0.2911
_refine_ls_wR_factor_obs 0.2505
_reflns_number_observed 4834
_reflns_number_total 8705
_reflns_observed_criterion >2sigma(I)
_cod_data_source_file om980302y.cif
_cod_data_source_block sg010
_cod_depositor_comments
;
The following automatic conversions were performed:

'_refine_ls_weighting_scheme' value 'calc
w=1/[\s^2^(Fo^2^)+(0.1486P)^2^+0.0000P] where P=(Fo^2^+2Fc^2^)/3' was
changed to 'calc'. New tag '_refine_ls_weighting_details' was
created. The value of the new tag was set to
'w=1/[\s^2^(Fo^2^)+(0.1486P)^2^+0.0000P] where P=(Fo^2^+2Fc^2^)/3'.

Automatic conversion script
Id: cif_fix_values 3143 2015-03-26 13:38:13Z robertas 
;
_cod_original_cell_volume 7597.0(8)
_cod_original_sg_symbol_H-M P2(1)/n
_cod_database_code 4078402

loop_
_symmetry_equiv_pos_as_xyz
'x, y, z'
'-x+1/2, y+1/2, -z+1/2'
'-x, -y, -z'
'x-1/2, -y-1/2, z-1/2'

loop_
_atom_site_aniso_label
_atom_site_aniso_U_11
_atom_site_aniso_U_22
_atom_site_aniso_U_33
_atom_site_aniso_U_23
_atom_site_aniso_U_13
_atom_site_aniso_U_12
Nb1 0.0301(7) 0.0265(6) 0.0307(6) 0.0025(5) 0.0054(5) -0.0024(5)
Nb2 0.0285(7) 0.0291(7) 0.0439(7) 0.0063(5) 0.0088(6) -0.0005(5)
N1 0.020(6) 0.034(6) 0.042(6) 0.004(5) 0.002(5) -0.003(5)
N2 0.017(6) 0.033(6) 0.054(7) 0.005(5) -0.007(5) -0.002(5)
N3 0.071(8) 0.033(6) 0.042(6) -0.002(5) 0.014(6) -0.024(6)
N4 0.030(7) 0.036(6) 0.049(7) 0.007(5) -0.009(5) -0.006(5)
N5 0.019(6) 0.059(7) 0.057(7) 0.013(6) 0.019(5) -0.008(5)
C1 0.045(9) 0.047(8) 0.055(9) 0.012(7) 0.030(8) -0.006(7)
C2 0.092(13) 0.054(10) 0.095(12) -0.005(9) 0.067(11) -0.001(9)
C3 0.094(14) 0.037(9) 0.124(16) -0.007(10) 0.063(13) 0.008(9)
C4 0.071(12) 0.027(8) 0.123(15) 0.017(9) 0.034(11) 0.013(8)
C5 0.040(9) 0.038(8) 0.094(12) 0.016(8) 0.018(8) -0.011(7)
C6 0.033(8) 0.032(8) 0.062(9) 0.013(7) 0.018(7) 0.000(6)
C11 0.089(13) 0.055(10) 0.076(12) 0.017(9) -0.026(10) -0.015(9)
C12 0.207(24) 0.095(15) 0.060(13) 0.043(11) -0.093(15) -0.084(16)
C13 0.205(27) 0.117(17) 0.051(12) -0.015(13) 0.032(16) -0.109(19)
C14 0.077(14) 0.171(20) 0.045(11) -0.016(12) 0.015(10) -0.035(13)
C15 0.051(10) 0.078(11) 0.055(10) -0.006(8) 0.002(8) -0.013(9)
C16 0.034(8) 0.051(9) 0.041(8) 0.012(7) -0.001(7) -0.024(7)
C21 0.043(9) 0.047(8) 0.034(8) 0.000(7) -0.014(7) 0.009(7)
C22 0.057(10) 0.057(10) 0.057(9) 0.009(8) -0.019(8) -0.002(8)
C23 0.025(9) 0.037(8) 0.113(14) 0.004(10) -0.025(9) -0.002(7)
C24 0.035(9) 0.046(9) 0.093(12) 0.001(8) 0.014(9) 0.001(7)
C25 0.035(9) 0.051(9) 0.064(10) -0.006(8) 0.017(8) -0.005(7)
C26 0.020(7) 0.043(8) 0.051(9) -0.001(7) -0.014(7) -0.011(6)
C31 0.019(7) 0.037(7) 0.045(8) 0.014(6) 0.002(6) 0.002(6)
C32 0.037(9) 0.051(9) 0.075(10) 0.014(8) 0.013(8) 0.005(7)
C33 0.059(12) 0.040(9) 0.104(13) 0.010(8) 0.022(10) -0.005(8)
C34 0.037(9) 0.053(10) 0.127(15) 0.026(10) 0.023(10) 0.006(8)
C35 0.026(9) 0.045(9) 0.116(13) 0.019(9) 0.003(9) -0.005(7)
C36 0.025(8) 0.037(8) 0.057(8) 0.000(7) 0.008(7) -0.014(7)
C41 0.143(16) 0.046(9) 0.044(9) -0.007(7) 0.025(10) -0.050(10)
C42 0.162(18) 0.073(11) 0.048(10) -0.008(9) 0.039(11) -0.054(12)
C43 0.229(24) 0.084(13) 0.045(10) -0.025(10) 0.064(13) -0.057(15)
C44 0.155(18) 0.073(11) 0.046(10) -0.026(9) 0.046(11) -0.051(11)
C45 0.162(18) 0.062(10) 0.056(10) -0.004(8) 0.046(12) -0.063(11)
C46 0.112(14) 0.047(9) 0.035(8) -0.002(7) 0.008(9) -0.031(9)
C51 0.111(14) 0.039(8) 0.041(8) 0.010(7) 0.009(9) -0.039(10)
C52 0.128(18) 0.097(15) 0.050(11) -0.007(10) 0.011(12) -0.020(14)
C53 0.277(35) 0.045(11) 0.060(12) 0.000(9) 0.034(17) -0.057(16)
C54 0.090(15) 0.131(18) 0.108(15) -0.003(14) 0.030(12) -0.075(14)
C55 0.131(17) 0.068(11) 0.045(9) 0.003(8) -0.002(11) -0.037(12)
C56 0.066(11) 0.062(11) 0.034(8) -0.016(7) 0.010(8) -0.029(9)
C61 0.034(9) 0.049(9) 0.083(11) -0.030(8) -0.010(8) 0.016(7)
C62 0.051(10) 0.065(10) 0.094(13) -0.032(9) -0.019(9) -0.003(9)
C63 0.088(16) 0.135(18) 0.150(20) -0.093(16) 0.009(15) -0.007(13)
C64 0.066(14) 0.209(24) 0.156(20) -0.138(19) -0.059(14) 0.058(15)
C65 0.043(10) 0.140(16) 0.084(12) -0.057(12) -0.028(9) 0.022(10)
C66 0.042(9) 0.036(8) 0.059(9) -0.016(7) 0.004(8) -0.001(7)
C71 0.018(8) 0.057(9) 0.072(10) 0.009(8) -0.012(7) 0.010(7)
C72 0.060(11) 0.055(10) 0.075(11) 0.017(8) -0.003(9) 0.019(9)
C73 0.015(8) 0.071(10) 0.069(10) -0.003(8) 0.004(7) -0.015(8)
C74 0.057(12) 0.049(10) 0.091(12) 0.008(8) -0.005(9) -0.010(8)
C75 0.022(8) 0.045(9) 0.088(11) 0.007(8) -0.009(8) -0.003(7)
C76 0.015(7) 0.049(8) 0.044(8) 0.000(6) -0.004(6) 0.001(7)
C81 0.068(11) 0.067(10) 0.051(10) 0.011(8) 0.010(9) -0.010(8)
C82 0.090(14) 0.066(10) 0.050(10) 0.003(8) 0.013(10) -0.016(10)
C83 0.064(12) 0.069(11) 0.066(11) 0.022(9) -0.009(9) -0.022(9)
C84 0.051(10) 0.045(9) 0.082(11) 0.012(8) 0.008(10) -0.009(7)
C85 0.041(10) 0.044(8) 0.077(11) 0.018(8) 0.013(8) -0.002(7)
C86 0.044(10) 0.045(8) 0.049(9) 0.015(7) 0.009(7) -0.029(7)
C91 0.065(13) 0.100(15) 0.149(18) 0.032(13) 0.057(13) 0.018(11)
C92 0.089(18) 0.151(21) 0.173(23) 0.049(18) 0.087(17) 0.033(16)
C93 0.054(14) 0.236(29) 0.102(15) 0.110(19) 0.028(12) 0.001(18)
C94 0.063(16) 0.209(26) 0.129(18) 0.094(18) -0.036(14) -0.085(16)
C95 0.066(14) 0.105(14) 0.107(14) 0.053(12) -0.014(11) -0.038(11)
C96 0.074(13) 0.076(11) 0.043(9) 0.035(8) 0.020(8) 0.001(10)
Li 0.112(24) 0.069(17) 0.061(17) 0.015(14) 0.018(17) 0.031(16)
N101 0.275(19) 0.174(18) 0.093(12) -0.017(13) -0.015(16) 0.150(16)
N102 0.095(13) 0.171(16) 0.111(13) -0.001(12) 0.015(10) -0.010(12)
N103 0.156(16) 0.067(10) 0.107(11) 0.001(8) 0.049(10) -0.017(9)
N104 0.159(19) 0.266(20) 0.082(11) 0.007(15) -0.014(12) 0.094(17)
C101 0.644(45) 0.266(34) 0.106(17) 0.026(21) -0.001(28) 0.300(37)
C102 0.307(28) 0.174(24) 0.094(13) 0.001(16) 0.021(20) 0.099(23)
C103 0.341(23) 0.196(26) 0.374(41) -0.125(27) 0.110(25) -0.038(22)
C104 0.262(22) 0.214(21) 0.337(30) -0.093(20) 0.073(26) -0.048(22)
C105 0.191(30) 0.361(32) 0.261(31) 0.091(31) 0.029(28) 0.159(29)
C106 0.176(28) 0.393(40) 0.171(20) -0.058(22) 0.105(21) -0.083(28)
C107 0.236(29) 0.247(31) 0.140(19) 0.002(19) 0.111(20) -0.010(22)
C108 0.229(25) 0.189(26) 0.276(34) 0.133(24) 0.090(19) 0.081(19)
C109 0.264(26) 0.192(22) 0.199(17) -0.061(14) 0.060(18) -0.136(20)
C110 0.310(45) 0.306(25) 0.157(15) -0.065(23) -0.043(25) -0.054(27)
C111 0.163(25) 0.509(43) 0.160(24) 0.037(33) -0.072(19) 0.137(31)
C112 0.291(33) 0.367(37) 0.061(14) 0.012(20) 0.012(16) 0.120(28)

loop_
_atom_site_label
_atom_site_type_symbol
_atom_site_fract_x
_atom_site_fract_y
_atom_site_fract_z
_atom_site_U_iso_or_equiv
_atom_site_thermal_displace_type
_atom_site_occupancy
_atom_site_calc_flag
_atom_site_refinement_flags
Nb1 Nb 0.04907(8) 0.10545(2) 0.30828(7) 0.0290(4) Uani 1 d .
Nb2 Nb 0.21396(8) 0.13855(3) 0.31177(8) 0.0335(4) Uani 1 d .
N1 N 0.1591(6) 0.1016(2) 0.4275(6) 0.032(2) Uani 1 d .
N2 N -0.0781(6) 0.1294(2) 0.3538(7) 0.035(2) Uani 1 d .
N3 N 0.0005(8) 0.0781(2) 0.1870(7) 0.048(3) Uani 1 d .
N4 N 0.2398(7) 0.1758(2) 0.4210(7) 0.039(3) Uani 1 d .
N5 N 0.2740(7) 0.1606(3) 0.1957(7) 0.044(3) Uani 1 d .
C1 C 0.2274(9) 0.0831(3) 0.2978(9) 0.048(4) Uani 1 d .
C2 C 0.2523(11) 0.0555(4) 0.2361(12) 0.077(5) Uani 1 d .
H2A H 0.2675(11) 0.0607(4) 0.1745(12) 0.092 Uiso 1 calc R
C3 C 0.2541(12) 0.0216(4) 0.2659(13) 0.082(6) Uani 1 d .
H3A H 0.2712(12) 0.0042(4) 0.2245(13) 0.098 Uiso 1 calc R
C4 C 0.2316(11) 0.0131(3) 0.3545(13) 0.072(5) Uani 1 d .
H4A H 0.2388(11) -0.0099(3) 0.3742(13) 0.087 Uiso 1 calc R
C5 C 0.1993(9) 0.0368(3) 0.4151(11) 0.057(4) Uani 1 d .
H5A H 0.1802(9) 0.0304(3) 0.4746(11) 0.068 Uiso 1 calc R
C6 C 0.1957(9) 0.0716(3) 0.3843(9) 0.042(3) Uani 1 d .
C11 C 0.2316(7) 0.0897(2) 0.5890(8) 0.075(5) Uani 1 d G
H11A H 0.2726(7) 0.0723(2) 0.5670(8) 0.090 Uiso 1 calc R
C12 C 0.2390(9) 0.0980(3) 0.6830(7) 0.127(10) Uani 1 d G
H12A H 0.2850(11) 0.0863(4) 0.7252(10) 0.152 Uiso 1 calc R
C13 C 0.1791(10) 0.1235(3) 0.7152(5) 0.123(10) Uani 1 d G
H13A H 0.1842(14) 0.1292(5) 0.7794(5) 0.148 Uiso 1 calc R
C14 C 0.1118(8) 0.1407(3) 0.6533(8) 0.097(7) Uani 1 d G
H14A H 0.0709(11) 0.1581(4) 0.6753(12) 0.116 Uiso 1 calc R
C15 C 0.1044(6) 0.1323(2) 0.5593(7) 0.061(4) Uani 1 d G
H15A H 0.0584(8) 0.1441(3) 0.5171(11) 0.074 Uiso 1 calc R
C16 C 0.1643(7) 0.1069(2) 0.5272(5) 0.042(3) Uani 1 d G
C21 C -0.1083(6) 0.1800(2) 0.2500(5) 0.042(3) Uani 1 d G
H21A H -0.0723(6) 0.1688(2) 0.2050(5) 0.051 Uiso 1 calc R
C22 C -0.1466(7) 0.2125(2) 0.2323(5) 0.058(4) Uani 1 d G
H22A H -0.1368(10) 0.2235(3) 0.1752(6) 0.070 Uiso 1 calc R
C23 C -0.1991(6) 0.2288(2) 0.2982(8) 0.060(4) Uani 1 d G
H23A H -0.2253(9) 0.2510(2) 0.2861(11) 0.072 Uiso 1 calc R
C24 C -0.2134(6) 0.2127(2) 0.3818(7) 0.058(4) Uani 1 d G
H24A H -0.2494(8) 0.2239(3) 0.4268(9) 0.069 Uiso 1 calc R
C25 C -0.1751(6) 0.1802(2) 0.3995(5) 0.049(4) Uani 1 d G
H25A H -0.1849(9) 0.1692(3) 0.4567(6) 0.059 Uiso 1 calc R
C26 C -0.1226(6) 0.1639(2) 0.3337(6) 0.039(3) Uani 1 d G
C31 C -0.0875(4) 0.0779(2) 0.4420(6) 0.034(3) Uani 1 d G
H31A H -0.0169(4) 0.0786(2) 0.4529(6) 0.040 Uiso 1 calc R
C32 C -0.1401(6) 0.0500(2) 0.4713(6) 0.054(4) Uani 1 d G
H32A H -0.1055(9) 0.0316(2) 0.5022(9) 0.065 Uiso 1 calc R
C33 C -0.2433(6) 0.0490(2) 0.4552(7) 0.067(4) Uani 1 d G
H33A H -0.2793(9) 0.0299(2) 0.4753(10) 0.080 Uiso 1 calc R
C34 C -0.2940(4) 0.0759(2) 0.4099(7) 0.072(5) Uani 1 d G
H34A H -0.3646(4) 0.0752(3) 0.3990(10) 0.086 Uiso 1 calc R
C35 C -0.2414(6) 0.1038(2) 0.3806(7) 0.063(4) Uani 1 d G
H35A H -0.2761(8) 0.1222(2) 0.3497(9) 0.075 Uiso 1 calc R
C36 C -0.1382(6) 0.1048(2) 0.3966(6) 0.039(3) Uani 1 d G
C41 C -0.0011(8) 0.0495(2) 0.0333(6) 0.077(5) Uani 1 d G
H41A H -0.0449(8) 0.0328(2) 0.0540(6) 0.092 Uiso 1 calc R
C42 C 0.0291(9) 0.0479(2) -0.0564(6) 0.093(6) Uani 1 d G
H42A H 0.0059(13) 0.0300(3) -0.0969(8) 0.111 Uiso 1 calc R
C43 C 0.0933(10) 0.0724(3) -0.0867(5) 0.116(8) Uani 1 d G
H43A H 0.1139(14) 0.0713(4) -0.1480(6) 0.140 Uiso 1 calc R
C44 C 0.1272(9) 0.0987(2) -0.0275(6) 0.089(6) Uani 1 d G
H44A H 0.1711(12) 0.1154(3) -0.0482(9) 0.107 Uiso 1 calc R
C45 C 0.0971(9) 0.1003(2) 0.0622(6) 0.091(6) Uani 1 d G
H45A H 0.1203(13) 0.1182(3) 0.1027(8) 0.109 Uiso 1 calc R
C46 C 0.0329(8) 0.0758(2) 0.0926(5) 0.065(5) Uani 1 d G
C51 C -0.0186(8) 0.0205(3) 0.2525(7) 0.063(5) Uani 1 d G
H51A H 0.0519(8) 0.0183(3) 0.2603(7) 0.076 Uiso 1 calc R
C52 C -0.0789(11) -0.0059(2) 0.2788(6) 0.091(7) Uani 1 d G
H52A H -0.0497(15) -0.0262(3) 0.3046(9) 0.110 Uiso 1 calc R
C53 C -0.1821(11) -0.0026(3) 0.2674(7) 0.126(10) Uani 1 d G
H53A H -0.2233(14) -0.0206(3) 0.2854(10) 0.151 Uiso 1 calc R
C54 C -0.2248(7) 0.0271(3) 0.2296(8) 0.108(7) Uani 1 d G
H54A H -0.2953(7) 0.0294(5) 0.2218(12) 0.130 Uiso 1 calc R
C55 C -0.1644(9) 0.0535(2) 0.2033(7) 0.082(5) Uani 1 d G
H55A H -0.1937(12) 0.0738(3) 0.1775(10) 0.098 Uiso 1 calc R
C56 C -0.0613(9) 0.0502(2) 0.2147(6) 0.054(4) Uani 1 d G
C61 C 0.0921(7) 0.2119(2) 0.4133(5) 0.056(4) Uani 1 d G
H61A H 0.0722(7) 0.2019(2) 0.3546(5) 0.067 Uiso 1 calc R
C62 C 0.0317(6) 0.2360(2) 0.4510(8) 0.072(5) Uani 1 d G
H62A H -0.0296(7) 0.2426(4) 0.4181(10) 0.086 Uiso 1 calc R
C63 C 0.0608(8) 0.2506(3) 0.5368(8) 0.124(8) Uani 1 d G
H63A H 0.0195(11) 0.2671(4) 0.5626(11) 0.149 Uiso 1 calc R
C64 C 0.1504(9) 0.2411(3) 0.5849(7) 0.148(11) Uani 1 d G
H64A H 0.1703(13) 0.2511(5) 0.6436(8) 0.177 Uiso 1 calc R
C65 C 0.2108(7) 0.2170(3) 0.5472(7) 0.091(6) Uani 1 d G
H65A H 0.2720(8) 0.2104(4) 0.5801(9) 0.109 Uiso 1 calc R
C66 C 0.1816(6) 0.2024(2) 0.4614(7) 0.046(3) Uani 1 d G
C71 C 0.3876(6) 0.1411(2) 0.4412(6) 0.050(4) Uani 1 d G
H71A H 0.3455(6) 0.1217(2) 0.4341(6) 0.060 Uiso 1 calc R
C72 C 0.4906(6) 0.1372(2) 0.4480(6) 0.064(4) Uani 1 d G
H72A H 0.5188(9) 0.1150(2) 0.4454(10) 0.076 Uiso 1 calc R
C73 C 0.5521(4) 0.1656(3) 0.4584(6) 0.052(4) Uani 1 d G
H73A H 0.6225(4) 0.1629(3) 0.4631(9) 0.062 Uiso 1 calc R
C74 C 0.5107(6) 0.1979(2) 0.4622(7) 0.066(4) Uani 1 d G
H74A H 0.5528(8) 0.2173(3) 0.4694(10) 0.080 Uiso 1 calc R
C75 C 0.4078(6) 0.2019(2) 0.4555(6) 0.052(4) Uani 1 d G
H75A H 0.3795(9) 0.2240(2) 0.4580(9) 0.063 Uiso 1 calc R
C76 C 0.3462(4) 0.1735(2) 0.4450(6) 0.037(3) Uani 1 d G
C81 C 0.2716(6) 0.1782(2) 0.0299(7) 0.062(4) Uani 1 d G
H81A H 0.3342(6) 0.1673(2) 0.0262(7) 0.074 Uiso 1 calc R
C82 C 0.2243(8) 0.1938(2) -0.0484(5) 0.068(4) Uani 1 d G
H82A H 0.2544(12) 0.1935(4) -0.1056(6) 0.082 Uiso 1 calc R
C83 C 0.1327(8) 0.2097(2) -0.0431(6) 0.067(4) Uani 1 d G
H83A H 0.1003(11) 0.2204(3) -0.0966(8) 0.081 Uiso 1 calc R
C84 C 0.0886(6) 0.2101(2) 0.0405(8) 0.059(4) Uani 1 d G
H84A H 0.0260(7) 0.2210(3) 0.0442(11) 0.071 Uiso 1 calc R
C85 C 0.1360(7) 0.1945(2) 0.1188(6) 0.054(4) Uani 1 d G
H85A H 0.1058(10) 0.1948(3) 0.1760(7) 0.065 Uiso 1 calc R
C86 C 0.2275(7) 0.1786(2) 0.1135(5) 0.046(4) Uani 1 d G
C91 C 0.4325(10) 0.1262(3) 0.1916(9) 0.102(7) Uani 1 d G
H91A H 0.3931(10) 0.1062(3) 0.1837(9) 0.122 Uiso 1 calc R
C92 C 0.5359(11) 0.1240(4) 0.1956(10) 0.133(9) Uani 1 d G
H92A H 0.5670(16) 0.1025(4) 0.1904(14) 0.160 Uiso 1 calc R
C93 C 0.5935(6) 0.1533(5) 0.2072(9) 0.129(10) Uani 1 d G
H93A H 0.6642(6) 0.1518(7) 0.2100(12) 0.155 Uiso 1 calc R
C94 C 0.5479(10) 0.1848(4) 0.2148(8) 0.136(10) Uani 1 d G
H94A H 0.5874(14) 0.2049(5) 0.2228(13) 0.163 Uiso 1 calc R
C95 C 0.4446(10) 0.1871(3) 0.2108(8) 0.094(6) Uani 1 d G
H95A H 0.4134(15) 0.2086(3) 0.2160(12) 0.113 Uiso 1 calc R
C96 C 0.3869(6) 0.1578(3) 0.1992(7) 0.064(4) Uani 1 d G
Li Li 0.2088(23) 0.3440(7) 0.2970(17) 0.080(9) Uani 1 d .
N101 N 0.2500(20) 0.2967(6) 0.2398(13) 0.183(9) Uani 1 d U
N102 N 0.0492(13) 0.3379(5) 0.2914(13) 0.125(6) Uani 1 d U
N103 N 0.2580(14) 0.3888(3) 0.2320(12) 0.108(5) Uani 1 d U
N104 N 0.2866(16) 0.3506(7) 0.4305(13) 0.170(8) Uani 1 d U
C101 C 0.2948(35) 0.2749(8) 0.3110(19) 0.340(20) Uani 1 d U
H10A H 0.2696(35) 0.2808(8) 0.3706(19) 0.511 Uiso 1 calc R
H10B H 0.3673(35) 0.2779(8) 0.3154(19) 0.511 Uiso 1 calc R
H10C H 0.2782(35) 0.2512(8) 0.2957(19) 0.511 Uiso 1 calc R
C102 C 0.2770(23) 0.2912(7) 0.1575(16) 0.191(11) Uani 1 d U
H10D H 0.2429(23) 0.3073(7) 0.1136(16) 0.287 Uiso 1 calc R
H10E H 0.2594(23) 0.2678(7) 0.1386(16) 0.287 Uiso 1 calc R
H10F H 0.3493(23) 0.2943(7) 0.1578(16) 0.287 Uiso 1 calc R
C103 C 0.1124(36) 0.2867(9) 0.2247(34) 0.299(15) Uani 1 d U
H10G H 0.0955(36) 0.2864(9) 0.1566(34) 0.359 Uiso 1 calc R
H10X H 0.1073(36) 0.2627(9) 0.2454(34) 0.359 Uiso 1 calc R
C104 C 0.0285(29) 0.3041(10) 0.2624(33) 0.268(12) Uani 1 d U
H10H H -0.0285(29) 0.3043(10) 0.2142(33) 0.322 Uiso 1 calc R
H10I H 0.0081(29) 0.2909(10) 0.3160(33) 0.322 Uiso 1 calc R
C105 C 0.0028(24) 0.3589(10) 0.2291(28) 0.271(17) Uani 1 d U
H10J H 0.0163(24) 0.3825(10) 0.2479(28) 0.406 Uiso 1 calc R
H10K H -0.0692(24) 0.3547(10) 0.2257(28) 0.406 Uiso 1 calc R
H10L H 0.0271(24) 0.3549(10) 0.1679(28) 0.406 Uiso 1 calc R
C106 C 0.0120(21) 0.3402(10) 0.3827(20) 0.241(14) Uani 1 d U
H10M H 0.0485(21) 0.3242(10) 0.4251(20) 0.362 Uiso 1 calc R
H10N H -0.0591(21) 0.3346(10) 0.3780(20) 0.362 Uiso 1 calc R
H10O H 0.0217(21) 0.3634(10) 0.4067(20) 0.362 Uiso 1 calc R
C107 C 0.3083(22) 0.3826(7) 0.1500(18) 0.203(12) Uani 1 d U
H10P H 0.2642(22) 0.3698(7) 0.1049(18) 0.304 Uiso 1 calc R
H10Q H 0.3688(22) 0.3693(7) 0.1665(18) 0.304 Uiso 1 calc R
H10R H 0.3262(22) 0.4043(7) 0.1226(18) 0.304 Uiso 1 calc R
C108 C 0.1663(23) 0.4085(7) 0.2034(23) 0.228(13) Uani 1 d U
H10S H 0.1244(23) 0.3954(7) 0.1573(23) 0.342 Uiso 1 calc R
H10T H 0.1846(23) 0.4302(7) 0.1762(23) 0.342 Uiso 1 calc R
H10U H 0.1295(23) 0.4128(7) 0.2580(23) 0.342 Uiso 1 calc R
C109 C 0.3185(25) 0.4067(8) 0.2969(22) 0.216(11) Uani 1 d U
H10V H 0.2977(25) 0.4309(8) 0.2946(22) 0.259 Uiso 1 calc R
H10W H 0.3878(25) 0.4056(8) 0.2788(22) 0.259 Uiso 1 calc R
C110 C 0.3180(30) 0.3921(10) 0.4131(24) 0.261(16) Uani 1 d U
H11B H 0.3854(30) 0.3959(10) 0.4445(24) 0.313 Uiso 1 calc R
H11C H 0.2713(30) 0.4066(10) 0.4448(24) 0.313 Uiso 1 calc R
C111 C 0.3812(22) 0.3372(11) 0.4438(20) 0.282(17) Uani 1 d U
H11D H 0.4104(22) 0.3359(11) 0.3840(20) 0.424 Uiso 1 calc R
H11E H 0.3779(22) 0.3142(11) 0.4704(20) 0.424 Uiso 1 calc R
H11F H 0.4227(22) 0.3517(11) 0.4865(20) 0.424 Uiso 1 calc R
C112 C 0.2348(24) 0.3537(9) 0.5083(16) 0.240(14) Uani 1 d U
H11G H 0.1685(24) 0.3631(9) 0.4905(16) 0.360 Uiso 1 calc R
H11H H 0.2711(24) 0.3690(9) 0.5531(16) 0.360 Uiso 1 calc R
H11I H 0.2280(24) 0.3312(9) 0.5367(16) 0.360 Uiso 1 calc R
C201 C 0.4734(34) -0.0141(6) 0.1017(22) 0.345(22) Uiso 1 d GU
H20A H 0.4598(34) 0.0053(6) 0.1380(22) 0.414 Uiso 1 calc R
C202 C 0.5662(26) -0.0297(11) 0.1135(20) 0.446(27) Uiso 1 d GU
H20B H 0.6161(39) -0.0211(16) 0.1579(27) 0.536 Uiso 1 calc R
C203 C 0.5861(18) -0.0581(10) 0.0603(28) 0.310(19) Uiso 1 d GU
H20C H 0.6495(22) -0.0688(15) 0.0684(42) 0.372 Uiso 1 calc R
C204 C 0.5131(32) -0.0708(6) -0.0046(22) 0.314(20) Uiso 1 d GU
H20D H 0.5266(51) -0.0901(7) -0.0409(32) 0.377 Uiso 1 calc R
C205 C 0.4203(24) -0.0551(9) -0.0164(18) 0.273(17) Uiso 1 d GU
H20E H 0.3704(37) -0.0638(15) -0.0608(25) 0.327 Uiso 1 calc R
C206 C 0.4004(18) -0.0268(9) 0.0368(26) 0.223(14) Uiso 1 d GU
C207 C 0.2961(25) -0.0081(8) 0.0214(24) 0.245(16) Uiso 1 d U
H20F H 0.2948(25) 0.0112(8) 0.0644(24) 0.368 Uiso 1 calc R
H20G H 0.2428(25) -0.0241(8) 0.0331(24) 0.368 Uiso 1 calc R
H20H H 0.2862(25) 0.0002(8) -0.0428(24) 0.368 Uiso 1 calc R

loop_
_atom_type_symbol
_atom_type_description
_atom_type_scat_dispersion_real
_atom_type_scat_dispersion_imag
_atom_type_scat_source
C C 0.0033 0.0016 'International Tables Vol C Tables 4.2.6.8 and 6.1.1.4'
H H 0.0000 0.0000 'International Tables Vol C Tables 4.2.6.8 and 6.1.1.4'
N N 0.0061 0.0033 'International Tables Vol C Tables 4.2.6.8 and 6.1.1.4'
Li Li -0.0003 0.0001 'International Tables Vol C Tables 4.2.6.8 and 6.1.1.4'
Nb Nb -2.0727 0.6215 'International Tables Vol C Tables 4.2.6.8 and 6.1.1.4'

loop_
_geom_angle_atom_site_label_1
_geom_angle_atom_site_label_2
_geom_angle_atom_site_label_3
_geom_angle
N3 Nb1 N2 106.4(4)
N3 Nb1 N1 139.6(4)
N2 Nb1 N1 107.5(4)
N3 Nb1 C6 105.4(4)
N2 Nb1 C6 136.0(4)
N1 Nb1 C6 34.3(4)
N3 Nb1 Nb2 118.6(3)
N2 Nb1 Nb2 119.5(2)
N1 Nb1 Nb2 59.4(2)
C6 Nb1 Nb2 67.6(3)
N3 Nb1 C1 90.1(4)
N2 Nb1 C1 163.3(4)
N1 Nb1 C1 56.5(4)
C6 Nb1 C1 32.3(4)
Nb2 Nb1 C1 50.6(3)
N5 Nb2 N4 104.7(4)
N5 Nb2 C1 107.2(4)
N4 Nb2 C1 136.9(4)
N5 Nb2 N1 166.6(3)
N4 Nb2 N1 86.6(3)
C1 Nb2 N1 59.5(4)
N5 Nb2 Nb1 125.6(3)
N4 Nb2 Nb1 116.2(3)
C1 Nb2 Nb1 64.8(3)
N1 Nb2 Nb1 52.1(2)
C6 N1 C16 123.9(9)
C6 N1 Nb1 87.1(7)
C16 N1 Nb1 138.2(7)
C6 N1 Nb2 93.3(6)
C16 N1 Nb2 128.2(6)
Nb1 N1 Nb2 68.5(3)
C36 N2 C26 117.5(7)
C36 N2 Nb1 109.8(6)
C26 N2 Nb1 131.6(6)
C56 N3 C46 115.5(8)
C56 N3 Nb1 107.4(6)
C46 N3 Nb1 134.9(7)
C76 N4 C66 120.3(8)
C76 N4 Nb2 103.1(6)
C66 N4 Nb2 136.1(7)
C86 N5 C96 114.7(8)
C86 N5 Nb2 132.2(7)
C96 N5 Nb2 113.2(7)
C6 C1 C2 113.7(11)
C6 C1 Nb2 101.5(8)
C2 C1 Nb2 144.7(9)
C6 C1 Nb1 72.9(7)
C2 C1 Nb1 123.6(10)
Nb2 C1 Nb1 64.6(3)
C3 C2 C1 121.1(14)
C4 C3 C2 121.0(14)
C5 C4 C3 122.3(13)
C4 C5 C6 116.8(13)
C1 C6 C5 124.5(12)
C1 C6 N1 105.0(9)
C5 C6 N1 130.4(11)
C1 C6 Nb1 74.8(7)
C5 C6 Nb1 129.3(8)
N1 C6 Nb1 58.6(5)
C12 C11 C16 120.0
C13 C12 C11 120.0
C12 C13 C14 120.0
C15 C14 C13 120.0
C14 C15 C16 120.0
C15 C16 C11 120.0
C15 C16 N1 117.0(8)
C11 C16 N1 122.7(8)
C22 C21 C26 120.0
C21 C22 C23 120.0
C24 C23 C22 120.0
C25 C24 C23 120.0
C24 C25 C26 120.0
C25 C26 C21 120.0
C25 C26 N2 120.2(7)
C21 C26 N2 119.8(7)
C32 C31 C36 120.0
C33 C32 C31 120.0
C32 C33 C34 120.0
C33 C34 C35 120.0
C36 C35 C34 120.0
C35 C36 C31 120.0
C35 C36 N2 122.8(6)
C31 C36 N2 116.2(6)
C42 C41 C46 120.0
C43 C42 C41 120.0
C44 C43 C42 120.0
C43 C44 C45 120.0
C46 C45 C44 120.0
C45 C46 C41 120.0
C45 C46 N3 119.4(6)
C41 C46 N3 120.6(6)
C52 C51 C56 120.0
C53 C52 C51 120.0
C54 C53 C52 120.0
C55 C54 C53 120.0
C56 C55 C54 120.0
C55 C56 C51 120.0
C55 C56 N3 119.2(9)
C51 C56 N3 120.8(9)
C62 C61 C66 120.0
C61 C62 C63 120.0
C64 C63 C62 120.0
C65 C64 C63 120.0
C64 C65 C66 120.0
C65 C66 C61 120.0
C65 C66 N4 122.1(7)
C61 C66 N4 117.8(7)
C72 C71 C76 120.0
C71 C72 C73 120.0
C74 C73 C72 120.0
C75 C74 C73 120.0
C74 C75 C76 120.0
C75 C76 C71 120.0
C75 C76 N4 123.0(7)
C71 C76 N4 116.1(7)
C82 C81 C86 120.0
C83 C82 C81 120.0
C82 C83 C84 120.0
C83 C84 C85 120.0
C84 C85 C86 120.0
C85 C86 C81 120.0
C85 C86 N5 119.3(7)
C81 C86 N5 120.7(7)
C92 C91 C96 120.0
C93 C92 C91 120.0
C92 C93 C94 120.0
C93 C94 C95 120.0
C96 C95 C94 120.0
C95 C96 C91 120.0
C95 C96 N5 119.3(10)
C91 C96 N5 120.7(10)
N101 Li N103 116.7(14)
N101 Li N104 109.5(14)
N103 Li N104 98.6(15)
N101 Li N102 100.4(16)
N103 Li N102 115.0(14)
N104 Li N102 117.3(14)
N101 Li C103 43.1(11)
N103 Li C103 131.5(16)
N104 Li C103 128.4(17)
N102 Li C103 57.3(13)
C102 N101 C101 115.2(21)
C102 N101 C103 102.1(26)
C101 N101 C103 107.9(31)
C102 N101 Li 127.4(21)
C101 N101 Li 110.6(17)
C103 N101 Li 86.6(15)
C105 N102 C104 108.2(30)
C105 N102 C106 113.2(26)
C104 N102 C106 104.7(27)
C105 N102 Li 111.3(21)
C104 N102 Li 106.6(22)
C106 N102 Li 112.2(18)
C109 N103 C107 110.7(22)
C109 N103 C108 110.7(23)
C107 N103 C108 107.5(21)
C109 N103 Li 108.0(18)
C107 N103 Li 114.1(16)
C108 N103 Li 105.6(16)
C112 N104 C111 116.6(23)
C112 N104 C110 100.7(26)
C111 N104 C110 98.5(28)
C112 N104 Li 120.3(20)
C111 N104 Li 117.2(20)
C110 N104 Li 95.3(16)
C104 C103 N101 129.8(29)
C104 C103 Li 80.3(22)
N101 C103 Li 50.3(12)
N102 C104 C103 114.2(32)
N103 C109 C110 115.4(22)
N104 C110 C109 118.0(22)
C202 C201 C206 120.0
C201 C202 C203 120.0
C202 C203 C204 120.0
C205 C204 C203 120.0
C206 C205 C204 120.0
C205 C206 C201 120.0
C205 C206 C207 120.2(37)
C201 C206 C207 119.7(37)

loop_
_geom_bond_atom_site_label_1
_geom_bond_atom_site_label_2
_geom_bond_distance
Nb1 N3 2.108(10)
Nb1 N2 2.107(9)
Nb1 N1 2.177(9)
Nb1 C6 2.549(12)
Nb1 Nb2 2.5690(15)
Nb1 C1 2.573(12)
Nb2 N5 2.108(9)
Nb2 N4 2.155(10)
Nb2 C1 2.197(12)
Nb2 N1 2.377(9)
N1 C6 1.440(14)
N1 C16 1.448(11)
N2 C36 1.433(10)
N2 C26 1.499(10)
N3 C56 1.453(11)
N3 C46 1.469(11)
N4 C76 1.447(11)
N4 C66 1.456(11)
N5 C86 1.472(12)
N5 C96 1.521(12)
C1 C6 1.43(2)
C1 C2 1.46(2)
C2 C3 1.40(2)
C3 C4 1.38(2)
C4 C5 1.37(2)
C5 C6 1.44(2)
C11 C12 1.39
C11 C16 1.39
C12 C13 1.39
C13 C14 1.39
C14 C15 1.39
C15 C16 1.39
C21 C22 1.39
C21 C26 1.39
C22 C23 1.39
C23 C24 1.39
C24 C25 1.39
C25 C26 1.39
C31 C32 1.39
C31 C36 1.39
C32 C33 1.39
C33 C34 1.39
C34 C35 1.39
C35 C36 1.39
C41 C42 1.39
C41 C46 1.39
C42 C43 1.39
C43 C44 1.39
C44 C45 1.39
C45 C46 1.39
C51 C52 1.39
C51 C56 1.39
C52 C53 1.39
C53 C54 1.39
C54 C55 1.39
C55 C56 1.39
C61 C62 1.39
C61 C66 1.39
C62 C63 1.39
C63 C64 1.39
C64 C65 1.39
C65 C66 1.39
C71 C72 1.39
C71 C76 1.39
C72 C73 1.39
C73 C74 1.39
C74 C75 1.39
C75 C76 1.39
C81 C82 1.39
C81 C86 1.39
C82 C83 1.39
C83 C84 1.39
C84 C85 1.39
C85 C86 1.39
C91 C92 1.39
C91 C96 1.39
C92 C93 1.39
C93 C94 1.39
C94 C95 1.39
C95 C96 1.39
Li N101 2.12(3)
Li N103 2.13(3)
Li N104 2.13(3)
Li N102 2.16(4)
Li C103 2.76(5)
N101 C102 1.29(2)
N101 C101 1.43(3)
N101 C103 1.89(5)
N102 C105 1.33(3)
N102 C104 1.41(3)
N102 C106 1.45(3)
N103 C109 1.38(3)
N103 C107 1.43(2)
N103 C108 1.48(3)
N104 C112 1.38(3)
N104 C111 1.38(3)
N104 C110 1.71(4)
C103 C104 1.46(4)
C109 C110 1.77(4)
C201 C202 1.39
C201 C206 1.39
C202 C203 1.39
C203 C204 1.39
C204 C205 1.39
C205 C206 1.39
C206 C207 1.58(3)
